data_7049728
loop_
_publ_author_name
'Webb, Dylan'
'Fulton, J. Robin'

_publ_section_title
;
 Utilising an anilido-imino ligand to stabilise zinc-phosphanide
 complexes: reactivity and fluorescent properties.
;
_journal_issue 23
_journal_name_full 'Dalton transactions (Cambridge, England : 2003)'
_journal_page_first 8094
_journal_page_last 8105
_journal_paper_doi 10.1039/c9dt00681h
_journal_volume 48
_journal_year 2019
_chemical_formula_moiety 'C44 H63 N2 P Te2 Zn'
_chemical_formula_sum 'C44 H63 N2 P Te2 Zn'
_chemical_formula_weight 971.50
_space_group_crystal_system monoclinic
_space_group_IT_number 14
_space_group_name_Hall '-P 2ybc'
_space_group_name_H-M_alt 'P 1 21/c 1'
_symmetry_space_group_name_Hall '-P 2ybc'
_symmetry_space_group_name_H-M 'P 1 21/c 1'
_atom_sites_solution_hydrogens geom
_atom_sites_solution_primary dual
_audit_creation_date 2019-02-07
_audit_creation_method
;
Olex2 1.2
(compiled 2018.05.29 svn.r3510 for OlexSys, GUI svn.r5506)
;
_audit_update_record
;
2019-02-14 deposited with the CCDC.    2019-04-12 downloaded from the CCDC.
;
_cell_angle_alpha 90
_cell_angle_beta 112.60(2)
_cell_angle_gamma 90
_cell_formula_units_Z 4
_cell_length_a 19.374(3)
_cell_length_b 10.6381(15)
_cell_length_c 24.802(4)
_cell_measurement_reflns_used 10063
_cell_measurement_temperature 290.45(17)
_cell_measurement_theta_max 71.6680
_cell_measurement_theta_min 4.1320
_cell_volume 4719.2(14)
_computing_cell_refinement
;
CrysAlisPro, Agilent Technologies,
Version 1.171.37.35h (release 09-02-2015 CrysAlis171 .NET)
(compiled Feb  9 2015,16:26:32)
;
_computing_data_collection
;
CrysAlisPro, Agilent Technologies,
Version 1.171.37.35h (release 09-02-2015 CrysAlis171 .NET)
(compiled Feb  9 2015,16:26:32)
;
_computing_data_reduction
;
CrysAlisPro, Agilent Technologies,
Version 1.171.37.35h (release 09-02-2015 CrysAlis171 .NET)
(compiled Feb  9 2015,16:26:32)
;
_computing_molecular_graphics 'Olex2 (Dolomanov et al., 2009)'
_computing_publication_material 'Olex2 (Dolomanov et al., 2009)'
_computing_structure_refinement 'ShelXL (Sheldrick, 2015)'
_computing_structure_solution 'ShelXT (Sheldrick, 2015)'
_diffrn_ambient_environment air
_diffrn_ambient_temperature 290.45(17)
_diffrn_detector 'CCD plate'
_diffrn_detector_area_resol_mean 8.0856
_diffrn_detector_type EosS2
_diffrn_measured_fraction_theta_full 0.997
_diffrn_measured_fraction_theta_max 0.972
_diffrn_measurement_details
;
#__ type_ start__ end____ width___ exp.time_
  1 omega   20.00   65.00   1.0000    1.0600
omega____ theta____ kappa____ phi______ frames
    -       36.0104   38.0000  120.0000 45

#__ type_ start__ end____ width___ exp.time_
  2 omega   40.00   94.00   1.0000    4.2500
omega____ theta____ kappa____ phi______ frames
    -      108.0000  -45.0000   30.0000 54

#__ type_ start__ end____ width___ exp.time_
  3 omega   72.00  109.00   1.0000    4.2500
omega____ theta____ kappa____ phi______ frames
    -      108.0000  -94.0000   30.0000 37

#__ type_ start__ end____ width___ exp.time_
  4 omega   51.00   77.00   1.0000    4.2500
omega____ theta____ kappa____ phi______ frames
    -      108.0000  -30.0000  -30.0000 26

#__ type_ start__ end____ width___ exp.time_
  5 omega   40.00   87.00   1.0000    4.2500
omega____ theta____ kappa____ phi______ frames
    -      108.0000  -45.0000  -90.0000 47

#__ type_ start__ end____ width___ exp.time_
  6 omega   45.00  108.00   1.0000    4.2500
omega____ theta____ kappa____ phi______ frames
    -      108.0000  -94.0000  -60.0000 63

#__ type_ start__ end____ width___ exp.time_
  7 omega   47.00   72.00   1.0000    4.2500
omega____ theta____ kappa____ phi______ frames
    -      108.0000  -30.0000   60.0000 25

#__ type_ start__ end____ width___ exp.time_
  8 omega   46.00   71.00   1.0000    4.2500
omega____ theta____ kappa____ phi______ frames
    -      108.0000  -45.0000   90.0000 25

#__ type_ start__ end____ width___ exp.time_
  9 omega   42.00   75.00   1.0000    4.2500
omega____ theta____ kappa____ phi______ frames
    -      108.0000  -45.0000  150.0000 33

#__ type_ start__ end____ width___ exp.time_
 10 omega   90.00  178.00   1.0000    4.2500
omega____ theta____ kappa____ phi______ frames
    -      108.0000   30.0000   90.0000 88

#__ type_ start__ end____ width___ exp.time_
 11 omega   93.00  176.00   1.0000    4.2500
omega____ theta____ kappa____ phi______ frames
    -      108.0000   45.0000  -30.0000 83

#__ type_ start__ end____ width___ exp.time_
 12 omega   60.00   88.00   1.0000    1.0600
omega____ theta____ kappa____ phi______ frames
    -       36.0104 -125.0000 -180.0000 28

#__ type_ start__ end____ width___ exp.time_
 13 omega   41.00  116.00   1.0000    4.2500
omega____ theta____ kappa____ phi______ frames
    -      108.0000 -111.0000  -90.0000 75

#__ type_ start__ end____ width___ exp.time_
 14 omega   20.00   51.00   1.0000    1.0600
omega____ theta____ kappa____ phi______ frames
    -       36.0104 -100.0000   86.0000 31

#__ type_ start__ end____ width___ exp.time_
 15 omega    9.00   75.00   1.0000    1.0600
omega____ theta____ kappa____ phi______ frames
    -       36.0104  -99.0000  -30.0000 66

#__ type_ start__ end____ width___ exp.time_
 16 omega   -6.00   65.00   1.0000    1.0600
omega____ theta____ kappa____ phi______ frames
    -       36.0104  -19.0000 -150.0000 71

#__ type_ start__ end____ width___ exp.time_
 17 omega  -29.00   63.00   1.0000    1.0600
omega____ theta____ kappa____ phi______ frames
    -       36.0104  -77.0000 -150.0000 92

#__ type_ start__ end____ width___ exp.time_
 18 omega  -13.00   46.00   1.0000    1.0600
omega____ theta____ kappa____ phi______ frames
    -       36.0104  -57.0000   90.0000 59
;
_diffrn_measurement_device 'four-circle diffractometer'
_diffrn_measurement_device_type 'SuperNova, Dual, Cu at zero, EosS2'
_diffrn_measurement_method '\w scans'
_diffrn_orient_matrix_UB_11 0.0289363000
_diffrn_orient_matrix_UB_12 -0.0986398000
_diffrn_orient_matrix_UB_13 0.0490973000
_diffrn_orient_matrix_UB_21 0.0208622000
_diffrn_orient_matrix_UB_22 -0.0876151000
_diffrn_orient_matrix_UB_23 -0.0408717000
_diffrn_orient_matrix_UB_31 0.0783459000
_diffrn_orient_matrix_UB_32 0.0597725000
_diffrn_orient_matrix_UB_33 0.0209460000
_diffrn_radiation_monochromator mirror
_diffrn_radiation_probe x-ray
_diffrn_radiation_type CuK\a
_diffrn_radiation_wavelength 1.54184
_diffrn_reflns_av_R_equivalents 0.0319
_diffrn_reflns_av_unetI/netI 0.0410
_diffrn_reflns_Laue_measured_fraction_full 0.997
_diffrn_reflns_Laue_measured_fraction_max 0.972
_diffrn_reflns_limit_h_max 23
_diffrn_reflns_limit_h_min -19
_diffrn_reflns_limit_k_max 13
_diffrn_reflns_limit_k_min -10
_diffrn_reflns_limit_l_max 29
_diffrn_reflns_limit_l_min -29
_diffrn_reflns_number 19454
_diffrn_reflns_point_group_measured_fraction_full 0.997
_diffrn_reflns_point_group_measured_fraction_max 0.972
_diffrn_reflns_theta_full 67.684
_diffrn_reflns_theta_max 71.931
_diffrn_reflns_theta_min 4.583
_diffrn_source 'sealed X-ray tube'
_diffrn_source_type 'SuperNova (Cu) X-ray Source'
_exptl_absorpt_coefficient_mu 10.808
_exptl_absorpt_correction_T_max 1.00000
_exptl_absorpt_correction_T_min 0.63036
_exptl_absorpt_correction_type multi-scan
_exptl_absorpt_process_details
;
CrysAlisPro, Agilent Technologies,
Version 1.171.37.35h (release 09-02-2015 CrysAlis171 .NET)
(compiled Feb  9 2015,16:26:32)
Empirical absorption correction using spherical harmonics,
 implemented in SCALE3 ABSPACK scaling algorithm.
;
_exptl_crystal_colour orange
_exptl_crystal_colour_primary orange
_exptl_crystal_density_diffrn 1.367
_exptl_crystal_description rhombohedral
_exptl_crystal_F_000 1960
_exptl_crystal_size_max 0.2672
_exptl_crystal_size_mid 0.1753
_exptl_crystal_size_min 0.0967
_refine_diff_density_max 0.863
_refine_diff_density_min -0.860
_refine_diff_density_rms 0.076
_refine_ls_extinction_method none
_refine_ls_goodness_of_fit_ref 1.117
_refine_ls_hydrogen_treatment constr
_refine_ls_matrix_type full
_refine_ls_number_parameters 460
_refine_ls_number_reflns 9004
_refine_ls_number_restraints 0
_refine_ls_restrained_S_all 1.117
_refine_ls_R_factor_all 0.0510
_refine_ls_R_factor_gt 0.0435
_refine_ls_shift/su_max 0.002
_refine_ls_shift/su_mean 0.000
_refine_ls_structure_factor_coef Fsqd
_refine_ls_weighting_details 'w=1/[\s^2^(Fo^2^)+(0.0454P)^2^+3.8644P] where P=(Fo^2^+2Fc^2^)/3'
_refine_ls_weighting_scheme calc
_refine_ls_wR_factor_gt 0.1145
_refine_ls_wR_factor_ref 0.1199
_reflns_Friedel_coverage 0.000
_reflns_number_gt 7838
_reflns_number_total 9004
_reflns_threshold_expression 'I > 2\s(I)'
_cod_data_source_file c9dt00681h2.cif
_cod_data_source_block Compound-8
_cod_depositor_comments 'Adding full bibliography for 7049727--7049732.cif.'
_cod_original_cell_volume 4719.1(14)
_cod_database_code 7049728
_shelx_shelxl_version_number 2016/4
_chemical_oxdiff_formula 'C44 H63 N2 P Te2 Zn'
_shelx_space_group_comment
;
The symmetry employed for this shelxl refinement is uniquely defined
by the following loop, which should always be used as a source of
symmetry information in preference to the above space-group names.
They are only intended as comments.
;
_shelx_estimated_absorpt_t_max 0.421
_shelx_estimated_absorpt_t_min 0.160
_reflns_odcompleteness_completeness 99.60
_reflns_odcompleteness_iscentric 1
_reflns_odcompleteness_theta 66.97
_olex2_refinement_description
;
1. Fixed Uiso
 At 1.2 times of:
  All C(H) groups, All C(H,H) groups
 At 1.5 times of:
  All C(H,H,H) groups
2.a Ternary CH refined with riding coordinates:
 C15(H15), C18(H18), C33(H33), C27(H27), C39(H39), C30(H30)
2.b Secondary CH2 refined with riding coordinates:
 C44(H44A,H44B), C34(H34A,H34B), C43(H43A,H43B), C38(H38A,H38B), C42(H42A,
 H42B), C40(H40A,H40B), C35(H35A,H35B), C36(H36A,H36B), C37(H37A,H37B),
 C41(H41A,H41B)
2.c Aromatic/amide H refined with riding coordinates:
 C5(H5), C8(H8), C11(H11), C6(H6), C13(H13), C7(H7), C12(H12), C25(H25),
 C23(H23), C24(H24)
2.d Idealised Me refined as rotating group:
 C4(H4A,H4B,H4C), C16(H16A,H16B,H16C), C31(H31A,H31B,H31C), C19(H19A,H19B,
 H19C), C20(H20A,H20B,H20C), C29(H29A,H29B,H29C), C17(H17A,H17B,H17C), C28(H28A,
 H28B,H28C), C32(H32A,H32B,H32C)
;
_olex2_submission_special_instructions 'No special instructions were received'

loop_
_space_group_symop_operation_xyz
'x, y, z'
'-x, y+1/2, -z+1/2'
'-x, -y, -z'
'x, -y-1/2, z-1/2'

loop_
_atom_site_label
_atom_site_type_symbol
_atom_site_fract_x
_atom_site_fract_y
_atom_site_fract_z
_atom_site_U_iso_or_equiv
_atom_site_adp_type
_atom_site_occupancy
_atom_site_site_symmetry_order
_atom_site_calc_flag
_atom_site_refinement_flags_posn
Te2 Te 0.71545(2) 0.60383(3) 0.73197(2) 0.05762(11) Uani 1 1 d .
Te1 Te 0.89850(2) 0.41538(3) 0.77325(2) 0.05632(10) Uani 1 1 d .
Zn1 Zn 0.75550(3) 0.36359(5) 0.75767(2) 0.04096(13) Uani 1 1 d .
P1 P 0.84263(6) 0.61766(11) 0.73937(5) 0.0470(2) Uani 1 1 d .
N2 N 0.7287(2) 0.2900(3) 0.81912(14) 0.0410(7) Uani 1 1 d .
N1 N 0.70253(19) 0.2281(3) 0.69888(14) 0.0394(7) Uani 1 1 d .
C3 C 0.7059(2) 0.1698(4) 0.81949(17) 0.0413(9) Uani 1 1 d .
C1 C 0.6817(2) 0.1210(4) 0.71235(18) 0.0412(9) Uani 1 1 d .
C2 C 0.6895(2) 0.0847(4) 0.77167(18) 0.0400(8) Uani 1 1 d .
C10 C 0.7360(3) 0.2219(5) 0.61181(19) 0.0495(10) Uani 1 1 d .
C9 C 0.6876(2) 0.2601(4) 0.63854(17) 0.0431(9) Uani 1 1 d .
C21 C 0.7294(3) 0.3745(5) 0.86439(18) 0.0477(10) Uani 1 1 d .
C14 C 0.6247(3) 0.3362(5) 0.60865(19) 0.0485(10) Uani 1 1 d .
C5 C 0.6743(3) -0.0420(5) 0.7805(2) 0.0507(10) Uani 1 1 d .
H5 H 0.665477 -0.098035 0.749773 0.061 Uiso 1 1 calc R
C15 C 0.8037(3) 0.1390(5) 0.6416(2) 0.0591(12) Uani 1 1 d .
H15 H 0.809771 0.127519 0.682344 0.071 Uiso 1 1 calc R
C18 C 0.5701(3) 0.3775(5) 0.6362(2) 0.0560(11) Uani 1 1 d .
H18 H 0.599799 0.390604 0.677897 0.067 Uiso 1 1 calc R
C8 C 0.6961(3) 0.1214(5) 0.8703(2) 0.0554(11) Uani 1 1 d .
H8 H 0.700749 0.175968 0.900816 0.066 Uiso 1 1 calc R
C26 C 0.6649(3) 0.4426(5) 0.8572(2) 0.0582(12) Uani 1 1 d .
C4 C 0.6449(3) 0.0258(5) 0.6651(2) 0.0598(12) Uani 1 1 d .
H4A H 0.634368 0.063606 0.627574 0.090 Uiso 1 1 calc GR
H4B H 0.599041 -0.002176 0.667466 0.090 Uiso 1 1 calc GR
H4C H 0.677704 -0.044624 0.669971 0.090 Uiso 1 1 calc GR
C22 C 0.7965(3) 0.3947(5) 0.9128(2) 0.0597(13) Uani 1 1 d .
C11 C 0.7194(3) 0.2584(6) 0.5539(2) 0.0625(13) Uani 1 1 d .
H11 H 0.750240 0.232450 0.535125 0.075 Uiso 1 1 calc R
C6 C 0.6716(4) -0.0868(5) 0.8307(3) 0.0655(14) Uani 1 1 d .
H6 H 0.664159 -0.171968 0.835085 0.079 Uiso 1 1 calc R
C33 C 0.8464(3) 0.6579(5) 0.6684(2) 0.0552(11) Uani 1 1 d .
H33 H 0.823270 0.740759 0.657096 0.066 Uiso 1 1 calc R
C13 C 0.6118(3) 0.3701(6) 0.5517(2) 0.0638(14) Uani 1 1 d .
H13 H 0.570755 0.420098 0.531118 0.077 Uiso 1 1 calc R
C27 C 0.8656(3) 0.3150(7) 0.9249(2) 0.0734(17) Uani 1 1 d .
H27 H 0.860567 0.273787 0.888225 0.088 Uiso 1 1 calc R
C7 C 0.6802(3) -0.0033(6) 0.8753(2) 0.0675(14) Uani 1 1 d .
H7 H 0.675189 -0.031316 0.909103 0.081 Uiso 1 1 calc R
C12 C 0.6587(3) 0.3312(6) 0.5247(2) 0.0715(16) Uani 1 1 d .
H12 H 0.648675 0.354887 0.486314 0.086 Uiso 1 1 calc R
C39 C 0.8916(3) 0.7445(5) 0.7907(2) 0.0603(12) Uani 1 1 d .
H39 H 0.943250 0.746699 0.793066 0.072 Uiso 1 1 calc R
C30 C 0.5912(3) 0.4175(6) 0.8070(3) 0.0706(16) Uani 1 1 d .
H30 H 0.602360 0.368918 0.777807 0.085 Uiso 1 1 calc R
C25 C 0.6688(4) 0.5360(7) 0.8975(3) 0.0802(19) Uani 1 1 d .
H25 H 0.626723 0.583738 0.892985 0.096 Uiso 1 1 calc R
C16 C 0.8771(4) 0.1943(7) 0.6410(3) 0.0819(18) Uani 1 1 d .
H16A H 0.875124 0.194641 0.601690 0.123 Uiso 1 1 calc GR
H16B H 0.918551 0.143907 0.665136 0.123 Uiso 1 1 calc GR
H16C H 0.883281 0.278787 0.655695 0.123 Uiso 1 1 calc GR
C44 C 0.8568(4) 0.8721(6) 0.7683(3) 0.0748(16) Uani 1 1 d .
H44A H 0.804422 0.871118 0.762882 0.090 Uiso 1 1 calc R
H44B H 0.859628 0.889074 0.730824 0.090 Uiso 1 1 calc R
C31 C 0.5500(4) 0.5320(7) 0.7773(3) 0.087(2) Uani 1 1 d .
H31A H 0.531596 0.575765 0.802904 0.130 Uiso 1 1 calc GR
H31B H 0.508731 0.508205 0.742341 0.130 Uiso 1 1 calc GR
H31C H 0.583077 0.585996 0.767393 0.130 Uiso 1 1 calc GR
C19 C 0.5307(3) 0.4999(7) 0.6129(3) 0.0792(17) Uani 1 1 d .
H19A H 0.566876 0.563343 0.615148 0.119 Uiso 1 1 calc GR
H19B H 0.502779 0.525205 0.635792 0.119 Uiso 1 1 calc GR
H19C H 0.497182 0.488957 0.572979 0.119 Uiso 1 1 calc GR
C23 C 0.7971(4) 0.4882(7) 0.9523(2) 0.0805(18) Uani 1 1 d .
H23 H 0.840591 0.503239 0.984873 0.097 Uiso 1 1 calc R
C34 C 0.8029(4) 0.5666(6) 0.6211(3) 0.0759(17) Uani 1 1 d .
H34A H 0.750844 0.567143 0.616451 0.091 Uiso 1 1 calc R
H34B H 0.822272 0.482350 0.632245 0.091 Uiso 1 1 calc R
C24 C 0.7349(5) 0.5575(7) 0.9440(3) 0.095(2) Uani 1 1 d .
H24 H 0.737197 0.621089 0.970377 0.114 Uiso 1 1 calc R
C43 C 0.8976(5) 0.9762(7) 0.8118(4) 0.100(2) Uani 1 1 d .
H43A H 0.948367 0.983556 0.813622 0.120 Uiso 1 1 calc R
H43B H 0.872547 1.055799 0.798141 0.120 Uiso 1 1 calc R
C20 C 0.5134(4) 0.2759(7) 0.6322(4) 0.089(2) Uani 1 1 d .
H20A H 0.483467 0.259086 0.591945 0.134 Uiso 1 1 calc GR
H20B H 0.481734 0.303855 0.651632 0.134 Uiso 1 1 calc GR
H20C H 0.538987 0.200660 0.650617 0.134 Uiso 1 1 calc GR
C29 C 0.8727(4) 0.2119(8) 0.9694(3) 0.097(2) Uani 1 1 d .
H29A H 0.872720 0.248965 1.004715 0.146 Uiso 1 1 calc GR
H29B H 0.918642 0.166857 0.977782 0.146 Uiso 1 1 calc GR
H29C H 0.831336 0.154948 0.953840 0.146 Uiso 1 1 calc GR
C17 C 0.7941(5) 0.0090(6) 0.6127(3) 0.094(2) Uani 1 1 d .
H17A H 0.754357 -0.035273 0.618567 0.141 Uiso 1 1 calc GR
H17B H 0.839749 -0.037746 0.629988 0.141 Uiso 1 1 calc GR
H17C H 0.782203 0.018807 0.571666 0.141 Uiso 1 1 calc GR
C38 C 0.9266(4) 0.6680(7) 0.6727(3) 0.0820(19) Uani 1 1 d .
H38A H 0.952372 0.732051 0.701148 0.098 Uiso 1 1 calc R
H38B H 0.951888 0.588654 0.686455 0.098 Uiso 1 1 calc R
C42 C 0.8995(5) 0.9490(8) 0.8722(4) 0.108(3) Uani 1 1 d .
H42A H 0.927869 1.014097 0.898896 0.130 Uiso 1 1 calc R
H42B H 0.848953 0.950228 0.871158 0.130 Uiso 1 1 calc R
C28 C 0.9381(4) 0.3902(9) 0.9457(3) 0.108(3) Uani 1 1 d .
H28A H 0.934003 0.456722 0.918490 0.162 Uiso 1 1 calc GR
H28B H 0.978806 0.335909 0.948254 0.162 Uiso 1 1 calc GR
H28C H 0.947079 0.425349 0.983450 0.162 Uiso 1 1 calc GR
C40 C 0.8943(5) 0.7186(7) 0.8515(3) 0.097(2) Uani 1 1 d .
H40A H 0.919864 0.639536 0.865410 0.117 Uiso 1 1 calc R
H40B H 0.843746 0.710768 0.850017 0.117 Uiso 1 1 calc R
C32 C 0.5401(4) 0.3355(8) 0.8272(4) 0.111(3) Uani 1 1 d .
H32A H 0.564873 0.257682 0.842683 0.167 Uiso 1 1 calc GR
H32B H 0.494342 0.318437 0.794504 0.167 Uiso 1 1 calc GR
H32C H 0.529103 0.379088 0.856807 0.167 Uiso 1 1 calc GR
C35 C 0.8086(5) 0.6020(8) 0.5624(3) 0.103(3) Uani 1 1 d .
H35A H 0.782324 0.539523 0.533196 0.124 Uiso 1 1 calc R
H35B H 0.784258 0.682399 0.549281 0.124 Uiso 1 1 calc R
C36 C 0.8874(6) 0.6101(8) 0.5673(4) 0.112(3) Uani 1 1 d .
H36A H 0.888335 0.637658 0.530285 0.135 Uiso 1 1 calc R
H36B H 0.910176 0.527441 0.575868 0.135 Uiso 1 1 calc R
C37 C 0.9317(5) 0.7007(8) 0.6148(4) 0.104(3) Uani 1 1 d .
H37A H 0.912972 0.785304 0.603575 0.125 Uiso 1 1 calc R
H37B H 0.983685 0.698985 0.619212 0.125 Uiso 1 1 calc R
C41 C 0.9345(5) 0.8228(9) 0.8939(3) 0.118(3) Uani 1 1 d .
H41A H 0.932552 0.805788 0.931662 0.142 Uiso 1 1 calc R
H41B H 0.986646 0.824540 0.898726 0.142 Uiso 1 1 calc R

loop_
_atom_site_aniso_label
_atom_site_aniso_U_11
_atom_site_aniso_U_22
_atom_site_aniso_U_33
_atom_site_aniso_U_23
_atom_site_aniso_U_13
_atom_site_aniso_U_12
Te2 0.04524(17) 0.04389(17) 0.0856(2) 0.00235(15) 0.02726(15) 0.00272(12)
Te1 0.04697(17) 0.05173(19) 0.0705(2) 0.00703(14) 0.02284(14) 0.00805(13)
Zn1 0.0491(3) 0.0412(3) 0.0359(2) -0.0025(2) 0.0200(2) -0.0022(2)
P1 0.0430(6) 0.0441(6) 0.0538(6) -0.0011(5) 0.0184(5) -0.0006(5)
N2 0.0502(19) 0.0456(19) 0.0333(15) -0.0035(14) 0.0226(14) 0.0028(15)
N1 0.0471(18) 0.0397(18) 0.0334(15) -0.0005(13) 0.0179(13) -0.0027(14)
C3 0.044(2) 0.049(2) 0.0354(18) 0.0032(17) 0.0210(16) 0.0030(18)
C1 0.049(2) 0.040(2) 0.0394(19) -0.0024(17) 0.0226(17) -0.0014(18)
C2 0.042(2) 0.042(2) 0.042(2) 0.0028(17) 0.0227(16) -0.0006(17)
C10 0.065(3) 0.050(3) 0.041(2) -0.0042(19) 0.027(2) -0.009(2)
C9 0.056(2) 0.044(2) 0.0308(18) -0.0027(16) 0.0182(17) -0.0103(19)
C21 0.061(3) 0.052(3) 0.0370(19) -0.0042(18) 0.0261(19) 0.003(2)
C14 0.053(2) 0.051(3) 0.040(2) 0.0027(19) 0.0167(18) -0.008(2)
C5 0.057(3) 0.045(2) 0.054(2) 0.004(2) 0.026(2) 0.000(2)
C15 0.075(3) 0.062(3) 0.051(2) 0.000(2) 0.037(2) 0.005(3)
C18 0.053(3) 0.069(3) 0.043(2) 0.005(2) 0.0158(19) 0.003(2)
C8 0.070(3) 0.062(3) 0.044(2) 0.002(2) 0.033(2) -0.005(2)
C26 0.067(3) 0.066(3) 0.051(2) -0.008(2) 0.033(2) 0.005(3)
C4 0.077(3) 0.055(3) 0.053(3) -0.011(2) 0.030(2) -0.019(3)
C22 0.072(3) 0.072(3) 0.039(2) -0.011(2) 0.025(2) -0.002(3)
C11 0.081(4) 0.073(4) 0.043(2) -0.004(2) 0.035(2) -0.010(3)
C6 0.086(4) 0.050(3) 0.068(3) 0.010(2) 0.039(3) -0.006(3)
C33 0.068(3) 0.042(2) 0.065(3) 0.002(2) 0.036(2) -0.003(2)
C13 0.060(3) 0.083(4) 0.040(2) 0.012(2) 0.010(2) 0.001(3)
C27 0.064(3) 0.111(5) 0.038(2) -0.014(3) 0.012(2) 0.011(3)
C7 0.084(4) 0.072(4) 0.058(3) 0.015(3) 0.040(3) 0.001(3)
C12 0.086(4) 0.094(4) 0.037(2) 0.011(3) 0.026(2) -0.005(3)
C39 0.045(2) 0.062(3) 0.068(3) -0.013(3) 0.017(2) 0.002(2)
C30 0.060(3) 0.091(4) 0.067(3) -0.012(3) 0.032(3) 0.020(3)
C25 0.100(5) 0.084(4) 0.066(3) -0.015(3) 0.043(3) 0.026(4)
C16 0.081(4) 0.089(5) 0.090(4) -0.006(4) 0.049(4) 0.007(4)
C44 0.079(4) 0.056(3) 0.083(4) -0.013(3) 0.024(3) -0.008(3)
C31 0.070(4) 0.108(6) 0.085(4) 0.008(4) 0.034(3) 0.026(4)
C19 0.067(3) 0.086(5) 0.079(4) 0.016(3) 0.023(3) 0.015(3)
C23 0.092(4) 0.098(5) 0.044(3) -0.029(3) 0.018(3) -0.002(4)
C34 0.098(5) 0.069(4) 0.061(3) -0.001(3) 0.031(3) -0.016(3)
C24 0.141(7) 0.085(5) 0.065(4) -0.032(3) 0.045(4) 0.014(5)
C43 0.106(6) 0.060(4) 0.127(7) -0.036(4) 0.037(5) -0.015(4)
C20 0.073(4) 0.086(5) 0.126(6) -0.003(4) 0.058(4) -0.009(4)
C29 0.087(5) 0.114(6) 0.079(4) 0.007(4) 0.019(4) 0.027(4)
C17 0.138(7) 0.061(4) 0.106(5) -0.002(4) 0.073(5) 0.009(4)
C38 0.075(4) 0.090(5) 0.098(5) -0.014(4) 0.052(4) -0.021(3)
C42 0.098(5) 0.104(6) 0.110(6) -0.059(5) 0.025(5) -0.011(5)
C28 0.074(4) 0.164(9) 0.078(4) 0.001(5) 0.021(4) -0.002(5)
C40 0.132(6) 0.080(5) 0.061(4) -0.013(3) 0.017(4) 0.002(4)
C32 0.081(5) 0.096(6) 0.153(8) 0.009(6) 0.041(5) 0.007(4)
C35 0.152(8) 0.099(6) 0.061(4) 0.000(4) 0.044(4) -0.021(5)
C36 0.170(9) 0.101(6) 0.108(6) 0.005(5) 0.101(7) 0.001(6)
C37 0.140(7) 0.088(5) 0.129(7) -0.005(5) 0.101(6) -0.011(5)
C41 0.126(7) 0.124(7) 0.076(5) -0.044(5) 0.007(4) 0.007(6)

loop_
_atom_type_symbol
_atom_type_description
_atom_type_scat_dispersion_real
_atom_type_scat_dispersion_imag
_atom_type_scat_source
C C 0.0181 0.0091 'International Tables Vol C Tables 4.2.6.8 and 6.1.1.4'
H H 0.0000 0.0000 'International Tables Vol C Tables 4.2.6.8 and 6.1.1.4'
N N 0.0311 0.0180 'International Tables Vol C Tables 4.2.6.8 and 6.1.1.4'
P P 0.2955 0.4335 'International Tables Vol C Tables 4.2.6.8 and 6.1.1.4'
Te Te -0.1759 6.3531 'International Tables Vol C Tables 4.2.6.8 and 6.1.1.4'
Zn Zn -1.5491 0.6778 'International Tables Vol C Tables 4.2.6.8 and 6.1.1.4'

loop_
_geom_angle_atom_site_label_1
_geom_angle_atom_site_label_2
_geom_angle_atom_site_label_3
_geom_angle
P1 Te2 Zn1 81.11(3)
P1 Te1 Zn1 80.43(3)
Te2 Zn1 Te1 91.53(2)
N2 Zn1 Te2 115.42(11)
N2 Zn1 Te1 122.37(11)
N2 Zn1 N1 93.65(14)
N1 Zn1 Te2 119.18(10)
N1 Zn1 Te1 117.10(10)
Te2 P1 Te1 106.37(5)
C33 P1 Te2 110.97(18)
C33 P1 Te1 111.30(17)
C33 P1 C39 106.9(3)
C39 P1 Te2 109.70(17)
C39 P1 Te1 111.67(18)
C3 N2 Zn1 124.7(3)
C3 N2 C21 119.5(3)
C21 N2 Zn1 115.7(3)
C1 N1 Zn1 124.2(3)
C1 N1 C9 120.9(3)
C9 N1 Zn1 114.9(3)
N2 C3 C2 124.2(3)
N2 C3 C8 119.8(4)
C2 C3 C8 116.0(4)
N1 C1 C2 124.5(4)
N1 C1 C4 119.5(4)
C2 C1 C4 116.0(4)
C3 C2 C1 124.6(4)
C5 C2 C3 118.0(4)
C5 C2 C1 117.2(4)
C9 C10 C15 123.4(4)
C11 C10 C9 118.2(5)
C11 C10 C15 118.4(4)
C10 C9 N1 121.0(4)
C10 C9 C14 121.2(4)
C14 C9 N1 117.7(4)
C26 C21 N2 119.1(4)
C26 C21 C22 121.3(4)
C22 C21 N2 119.4(4)
C9 C14 C18 122.4(4)
C13 C14 C9 117.7(5)
C13 C14 C18 119.9(5)
C2 C5 H5 117.9
C6 C5 C2 124.2(5)
C6 C5 H5 117.9
C10 C15 H15 108.2
C10 C15 C16 113.7(5)
C10 C15 C17 111.7(5)
C16 C15 H15 108.2
C17 C15 H15 108.2
C17 C15 C16 106.6(5)
C14 C18 H18 106.7
C19 C18 C14 114.4(4)
C19 C18 H18 106.7
C19 C18 C20 110.0(5)
C20 C18 C14 112.0(5)
C20 C18 H18 106.7
C3 C8 H8 118.9
C7 C8 C3 122.1(5)
C7 C8 H8 118.9
C21 C26 C30 121.9(4)
C25 C26 C21 118.7(5)
C25 C26 C30 119.3(5)
C1 C4 H4A 109.5
C1 C4 H4B 109.5
C1 C4 H4C 109.5
H4A C4 H4B 109.5
H4A C4 H4C 109.5
H4B C4 H4C 109.5
C21 C22 C27 122.8(4)
C23 C22 C21 117.6(5)
C23 C22 C27 119.5(5)
C10 C11 H11 119.5
C12 C11 C10 121.0(5)
C12 C11 H11 119.5
C5 C6 H6 120.8
C5 C6 C7 118.4(5)
C7 C6 H6 120.8
P1 C33 H33 107.4
C34 C33 P1 112.2(4)
C34 C33 H33 107.4
C34 C33 C38 110.6(5)
C38 C33 P1 111.4(4)
C38 C33 H33 107.4
C14 C13 H13 119.3
C12 C13 C14 121.5(5)
C12 C13 H13 119.3
C22 C27 H27 107.5
C22 C27 C29 111.9(5)
C22 C27 C28 113.7(6)
C29 C27 H27 107.5
C28 C27 H27 107.5
C28 C27 C29 108.5(6)
C8 C7 H7 119.6
C6 C7 C8 120.8(5)
C6 C7 H7 119.6
C11 C12 C13 120.4(5)
C11 C12 H12 119.8
C13 C12 H12 119.8
P1 C39 H39 107.5
C44 C39 P1 111.2(4)
C44 C39 H39 107.5
C40 C39 P1 111.4(4)
C40 C39 H39 107.5
C40 C39 C44 111.5(5)
C26 C30 H30 107.1
C26 C30 C32 110.8(6)
C31 C30 C26 114.8(6)
C31 C30 H30 107.1
C31 C30 C32 109.6(5)
C32 C30 H30 107.1
C26 C25 H25 120.1
C24 C25 C26 119.9(6)
C24 C25 H25 120.1
C15 C16 H16A 109.5
C15 C16 H16B 109.5
C15 C16 H16C 109.5
H16A C16 H16B 109.5
H16A C16 H16C 109.5
H16B C16 H16C 109.5
C39 C44 H44A 109.5
C39 C44 H44B 109.5
C39 C44 C43 110.5(6)
H44A C44 H44B 108.1
C43 C44 H44A 109.5
C43 C44 H44B 109.5
C30 C31 H31A 109.5
C30 C31 H31B 109.5
C30 C31 H31C 109.5
H31A C31 H31B 109.5
H31A C31 H31C 109.5
H31B C31 H31C 109.5
C18 C19 H19A 109.5
C18 C19 H19B 109.5
C18 C19 H19C 109.5
H19A C19 H19B 109.5
H19A C19 H19C 109.5
H19B C19 H19C 109.5
C22 C23 H23 119.5
C24 C23 C22 120.9(6)
C24 C23 H23 119.5
C33 C34 H34A 109.5
C33 C34 H34B 109.5
C33 C34 C35 110.8(5)
H34A C34 H34B 108.1
C35 C34 H34A 109.5
C35 C34 H34B 109.5
C25 C24 H24 119.2
C23 C24 C25 121.5(5)
C23 C24 H24 119.2
C44 C43 H43A 109.3
C44 C43 H43B 109.3
H43A C43 H43B 108.0
C42 C43 C44 111.5(7)
C42 C43 H43A 109.3
C42 C43 H43B 109.3
C18 C20 H20A 109.5
C18 C20 H20B 109.5
C18 C20 H20C 109.5
H20A C20 H20B 109.5
H20A C20 H20C 109.5
H20B C20 H20C 109.5
C27 C29 H29A 109.5
C27 C29 H29B 109.5
C27 C29 H29C 109.5
H29A C29 H29B 109.5
H29A C29 H29C 109.5
H29B C29 H29C 109.5
C15 C17 H17A 109.5
C15 C17 H17B 109.5
C15 C17 H17C 109.5
H17A C17 H17B 109.5
H17A C17 H17C 109.5
H17B C17 H17C 109.5
C33 C38 H38A 109.0
C33 C38 H38B 109.0
H38A C38 H38B 107.8
C37 C38 C33 112.8(6)
C37 C38 H38A 109.0
C37 C38 H38B 109.0
C43 C42 H42A 109.4
C43 C42 H42B 109.4
H42A C42 H42B 108.0
C41 C42 C43 111.1(7)
C41 C42 H42A 109.4
C41 C42 H42B 109.4
C27 C28 H28A 109.5
C27 C28 H28B 109.5
C27 C28 H28C 109.5
H28A C28 H28B 109.5
H28A C28 H28C 109.5
H28B C28 H28C 109.5
C39 C40 H40A 109.3
C39 C40 H40B 109.3
C39 C40 C41 111.6(7)
H40A C40 H40B 108.0
C41 C40 H40A 109.3
C41 C40 H40B 109.3
C30 C32 H32A 109.5
C30 C32 H32B 109.5
C30 C32 H32C 109.5
H32A C32 H32B 109.5
H32A C32 H32C 109.5
H32B C32 H32C 109.5
C34 C35 H35A 109.1
C34 C35 H35B 109.1
H35A C35 H35B 107.9
C36 C35 C34 112.3(7)
C36 C35 H35A 109.1
C36 C35 H35B 109.1
C35 C36 H36A 109.4
C35 C36 H36B 109.4
C35 C36 C37 111.1(6)
H36A C36 H36B 108.0
C37 C36 H36A 109.4
C37 C36 H36B 109.4
C38 C37 H37A 109.3
C38 C37 H37B 109.3
C36 C37 C38 111.6(6)
C36 C37 H37A 109.3
C36 C37 H37B 109.3
H37A C37 H37B 108.0
C42 C41 C40 111.2(7)
C42 C41 H41A 109.4
C42 C41 H41B 109.4
C40 C41 H41A 109.4
C40 C41 H41B 109.4
H41A C41 H41B 108.0

loop_
_geom_bond_atom_site_label_1
_geom_bond_atom_site_label_2
_geom_bond_distance
Te2 Zn1 2.6757(7)
Te2 P1 2.4038(12)
Te1 Zn1 2.7030(8)
Te1 P1 2.4103(13)
Zn1 N2 1.953(3)
Zn1 N1 2.026(3)
P1 C33 1.841(5)
P1 C39 1.848(5)
N2 C3 1.354(6)
N2 C21 1.434(5)
N1 C1 1.295(5)
N1 C9 1.451(5)
C3 C2 1.428(6)
C3 C8 1.441(6)
C1 C2 1.472(5)
C1 C4 1.506(6)
C2 C5 1.414(6)
C10 C9 1.401(6)
C10 C15 1.516(7)
C10 C11 1.400(6)
C9 C14 1.412(7)
C21 C26 1.396(7)
C21 C22 1.406(7)
C14 C18 1.528(7)
C14 C13 1.385(6)
C5 H5 0.9300
C5 C6 1.354(7)
C15 H15 0.9800
C15 C16 1.544(8)
C15 C17 1.535(8)
C18 H18 0.9800
C18 C19 1.508(8)
C18 C20 1.517(8)
C8 H8 0.9300
C8 C7 1.377(8)
C26 C30 1.515(8)
C26 C25 1.390(7)
C4 H4A 0.9600
C4 H4B 0.9600
C4 H4C 0.9600
C22 C27 1.514(8)
C22 C23 1.394(7)
C11 H11 0.9300
C11 C12 1.361(8)
C6 H6 0.9300
C6 C7 1.377(8)
C33 H33 0.9800
C33 C34 1.507(8)
C33 C38 1.520(8)
C13 H13 0.9300
C13 C12 1.382(8)
C27 H27 0.9800
C27 C29 1.524(10)
C27 C28 1.523(10)
C7 H7 0.9300
C12 H12 0.9300
C39 H39 0.9800
C39 C44 1.522(8)
C39 C40 1.513(9)
C30 H30 0.9800
C30 C31 1.488(9)
C30 C32 1.539(10)
C25 H25 0.9300
C25 C24 1.374(10)
C16 H16A 0.9600
C16 H16B 0.9600
C16 H16C 0.9600
C44 H44A 0.9700
C44 H44B 0.9700
C44 C43 1.536(8)
C31 H31A 0.9600
C31 H31B 0.9600
C31 H31C 0.9600
C19 H19A 0.9600
C19 H19B 0.9600
C19 H19C 0.9600
C23 H23 0.9300
C23 C24 1.359(10)
C34 H34A 0.9700
C34 H34B 0.9700
C34 C35 1.549(8)
C24 H24 0.9300
C43 H43A 0.9700
C43 H43B 0.9700
C43 C42 1.512(12)
C20 H20A 0.9600
C20 H20B 0.9600
C20 H20C 0.9600
C29 H29A 0.9600
C29 H29B 0.9600
C29 H29C 0.9600
C17 H17A 0.9600
C17 H17B 0.9600
C17 H17C 0.9600
C38 H38A 0.9700
C38 H38B 0.9700
C38 C37 1.516(9)
C42 H42A 0.9700
C42 H42B 0.9700
C42 C41 1.507(12)
C28 H28A 0.9600
C28 H28B 0.9600
C28 H28C 0.9600
C40 H40A 0.9700
C40 H40B 0.9700
C40 C41 1.520(10)
C32 H32A 0.9600
C32 H32B 0.9600
C32 H32C 0.9600
C35 H35A 0.9700
C35 H35B 0.9700
C35 C36 1.486(12)
C36 H36A 0.9700
C36 H36B 0.9700
C36 C37 1.510(12)
C37 H37A 0.9700
C37 H37B 0.9700
C41 H41A 0.9700
C41 H41B 0.9700

loop_
_smtbx_masks_void_nr
_smtbx_masks_void_average_x
_smtbx_masks_void_average_y
_smtbx_masks_void_average_z
_smtbx_masks_void_volume
_smtbx_masks_void_count_electrons
_smtbx_masks_void_content
1 0.000 0.000 0.000 7.3 0.0 ?
2 0.053 -0.012 0.413 11.6 0.0 ?
3 -0.053 0.012 0.587 11.6 0.0 ?
4 0.000 0.500 0.500 7.3 0.0 ?
5 -0.053 0.488 0.087 11.6 0.0 ?
6 0.053 0.512 0.913 11.6 0.0 ?
7 0.195 0.197 0.069 10.0 0.0 ?
8 0.195 0.303 0.569 10.0 0.0 ?
9 0.500 0.000 0.500 256.3 40.8 'partial hexane'
10 0.500 0.500 0.000 256.3 40.8 'partial hexane'
11 0.805 0.697 0.431 10.0 0.0 ?
12 0.805 0.803 0.931 10.0 0.0 ?
